data_7224845
loop_
_publ_author_name
'Morshedi, Mahbod'
'Willis, Anthony C.'
'White, Nicholas G.'

_publ_section_title
;
 Anion-templated 2D frameworks from hexahydroxytriphenylene
;
_journal_issue 23
_journal_name_full CrystEngComm
_journal_page_first 4281
_journal_paper_doi 10.1039/C6CE00297H
_journal_volume 18
_journal_year 2016
_chemical_compound_source synthesized
_chemical_formula_moiety '2(C18 H12 O6), 2(C16 H36 N), 2(C H3 S O4)'
_chemical_formula_sum 'C70 H102 N2 O20 S2'
_chemical_formula_weight 1355.72
_chemical_name_systematic '[HHTP.TBA.MeOSO3]n'
_space_group_IT_number 14
_symmetry_cell_setting monoclinic
_symmetry_space_group_name_Hall '-P 2ybc'
_symmetry_space_group_name_H-M 'P 1 21/c 1'
_atom_sites_solution_hydrogens difmap
_atom_sites_solution_primary other
_audit_update_record
;
2016-02-03 deposited with the CCDC.
2016-03-28 downloaded from the CCDC.
;
_cell_angle_alpha 90
_cell_angle_beta 90.0507(7)
_cell_angle_gamma 90
_cell_formula_units_Z 4
_cell_length_a 20.01455(17)
_cell_length_b 15.41266(17)
_cell_length_c 22.33180(14)
_cell_measurement_reflns_used 50773
_cell_measurement_temperature 150
_cell_measurement_theta_max 72.3
_cell_measurement_theta_min 3.94
_cell_volume 6888.85(11)
_computing_cell_refinement 'CrysAlisPro, (Agilent, 2011)'
_computing_data_collection 'SuperNova, (Oxford Diffraction, 2010)'
_computing_data_reduction 'CrysAlisPro, (Agilent, 2011)'
_computing_publication_material 'CRYSTALS (Betteridge et al., 2003)'
_computing_structure_refinement 'CRYSTALS (Betteridge et al., 2003)'
_computing_structure_solution 'Superflip (Palatinus & Chapuis, 2007)'
_diffrn_ambient_temperature 150
_diffrn_measured_fraction_theta_full 0.997
_diffrn_measured_fraction_theta_max 0.997
_diffrn_measurement_device Area
_diffrn_measurement_device_type 'Oxford Diffraction SuperNova'
_diffrn_measurement_method \w
_diffrn_radiation_monochromator mirror
_diffrn_radiation_type 'Cu K\a'
_diffrn_radiation_wavelength 1.54184
_diffrn_reflns_av_R_equivalents 0.032
_diffrn_reflns_limit_h_max 24
_diffrn_reflns_limit_h_min -24
_diffrn_reflns_limit_k_max 19
_diffrn_reflns_limit_k_min -18
_diffrn_reflns_limit_l_max 27
_diffrn_reflns_limit_l_min -19
_diffrn_reflns_number 117494
_diffrn_reflns_theta_full 72.472
_diffrn_reflns_theta_max 72.472
_diffrn_reflns_theta_min 3.484
_diffrn_standards_number 0
_exptl_absorpt_coefficient_mu 1.320
_exptl_absorpt_correction_T_max 1.00
_exptl_absorpt_correction_T_min 0.93
_exptl_absorpt_correction_type multi-scan
_exptl_absorpt_process_details 'CrysAlisPro, (Agilent, 2011)'
_exptl_crystal_colour 'pale brown'
_exptl_crystal_density_diffrn 1.307
_exptl_crystal_density_method 'not measured'
_exptl_crystal_description block
_exptl_crystal_F_000 2912.002
_exptl_crystal_size_max 0.26
_exptl_crystal_size_mid 0.25
_exptl_crystal_size_min 0.14
_refine_diff_density_max 0.29
_refine_diff_density_min -0.27
_refine_ls_extinction_method None
_refine_ls_goodness_of_fit_ref 0.9680
_refine_ls_hydrogen_treatment mixed
_refine_ls_matrix_type full
_refine_ls_number_parameters 1037
_refine_ls_number_reflns 11951
_refine_ls_number_restraints 374
_refine_ls_R_factor_all 0.0491
_refine_ls_R_factor_gt 0.0469
_refine_ls_shift/su_max 0.0011442
_refine_ls_shift/su_mean 0.0000556
_refine_ls_structure_factor_coef Fsqd
_refine_ls_weighting_details
;
 Method, part 1, Chebychev polynomial, (Watkin, 1994, Prince, 1982) 
 [weight] = 1.0/[A~0~*T~0~(x)+A~1~*T~1~(x) ... +A~n-1~]*T~n-1~(x)] 
 where A~i~ are the Chebychev coefficients listed below and x= Fcalc/Fmax 
 Method = Robust Weighting (Prince, 1982) 
 W = [weight] * [1-(deltaF/6*sigmaF)^2^]^2^ 
 A~i~ are: 
 704. 0.118E+04 726. 301. 66.7 
;
_refine_ls_weighting_scheme calc
_refine_ls_wR_factor_all 0.1294
_refine_ls_wR_factor_gt 0.1266
_refine_ls_wR_factor_ref 0.1294
_reflns_limit_h_max 24
_reflns_limit_h_min -24
_reflns_limit_k_max 19
_reflns_limit_k_min 0
_reflns_limit_l_max 27
_reflns_limit_l_min 0
_reflns_number_gt 10783
_reflns_number_total 13631
_reflns_threshold_expression I>2.0\s(I)
_oxford_diffrn_Wilson_B_factor 2.72
_oxford_diffrn_Wilson_scale 0.72
_oxford_refine_ls_r_factor_ref 0.0491
_oxford_refine_ls_scale 1.293(5)
_oxford_reflns_number_all 11951
_oxford_reflns_threshold_expression_ref I>-3.0\s(I)
_cod_data_source_file c6ce00297h2.cif
_cod_data_source_block MeOSO3
_cod_depositor_comments
;
The following automatic conversions were performed:

'_atom_sites_solution_primary' value 'Other' changed to 'other'
according to
/usr/data/users/saulius/crontab/automatic-downloads/rss-feeds/RSC/lib/dictionaries/cif_core.dic
dictionary named 'cif_core.dic' version 2.4.2 from 2011-04-26.

Automatic conversion script
Id: cif_fix_values 4268 2015-11-12 08:31:59Z antanas 

 Adding full bibliography for 7224841--7224846.cif.
;
_cod_original_cell_volume 6888.86(4)
_cod_original_sg_symbol_H-M 'P 1 21/c 1 '
_cod_database_code 7224845

loop_
_symmetry_equiv_pos_as_xyz
x,y,z
-x,-y,-z
-x,y+1/2,-z+1/2
x,-y+1/2,z+1/2

loop_
_atom_site_label
_atom_site_type_symbol
_atom_site_fract_x
_atom_site_fract_y
_atom_site_fract_z
_atom_site_U_iso_or_equiv
_atom_site_occupancy
_atom_site_adp_type
_atom_site_refinement_flags_posn
_atom_site_refinement_flags_adp
_atom_site_disorder_group
N100 N 0.36084(11) 0.93456(13) 0.33334(10) 0.0399 1.0000 Uani D . .
C101 C 0.30653(15) 0.87059(18) 0.35173(15) 0.0483 1.0000 Uani D . .
C102 C 0.23746(16) 0.9073(2) 0.36449(17) 0.0612 1.0000 Uani D . .
C103 C 0.2216(2) 0.9433(3) 0.4257(2) 0.0834 1.0000 Uani D . .
C104 C 0.1472(2) 0.9621(4) 0.4322(4) 0.1245 1.0000 Uani D . .
C111 C 0.33895(14) 0.98643(17) 0.27927(12) 0.0413 1.0000 Uani D . .
C112 C 0.31993(18) 0.93520(18) 0.22383(14) 0.0537 1.0000 Uani D . .
C113 C 0.29033(16) 0.99706(19) 0.17742(14) 0.0497 1.0000 Uani D . .
C114 C 0.2711(3) 0.9530(3) 0.11974(17) 0.0738 1.0000 Uani D . .
C121 C 0.37401(15) 0.99996(17) 0.38315(12) 0.0415 1.0000 Uani D . .
C122 C 0.39354(17) 0.96191(19) 0.44363(14) 0.0506 1.0000 Uani D . .
C123 C 0.3958(2) 1.0327(2) 0.49094(15) 0.0593 1.0000 Uani D . .
C124 C 0.4094(2) 0.9967(3) 0.55322(16) 0.0714 1.0000 Uani D . .
C131 C 0.42350(14) 0.88237(17) 0.31979(14) 0.0438 1.0000 Uani D . .
C132 C 0.48423(14) 0.93531(18) 0.30112(14) 0.0444 1.0000 Uani D . .
C133 C 0.54292(16) 0.8759(2) 0.28662(19) 0.0603 1.0000 Uani D . .
C134 C 0.60368(19) 0.9268(3) 0.2659(2) 0.0797 1.0000 Uani D . .
N150 N 0.8598(2) 0.9379(3) 0.1443(3) 0.0593 0.6000 Uani D U 3
C151 C 0.8724(5) 1.0016(5) 0.0939(4) 0.0657 0.6000 Uani D U 3
C152 C 0.8906(4) 0.9604(4) 0.0341(4) 0.0742 0.6000 Uani D U 3
C153 C 0.8957(5) 1.0284(5) -0.0157(4) 0.0724 0.6000 Uani D U 3
C154 C 0.9131(5) 0.9900(6) -0.0768(4) 0.0967 0.6000 Uani D U 3
C161 C 0.9216(3) 0.8842(4) 0.1565(5) 0.0806 0.6000 Uani D U 3
C162 C 0.9828(3) 0.9363(5) 0.1758(5) 0.0974 0.6000 Uani D U 3
C163 C 1.0437(4) 0.8835(6) 0.1872(6) 0.1202 0.6000 Uani D U 3
C164 C 1.1012(5) 0.9379(8) 0.2102(9) 0.1633 0.6000 Uani D U 3
C171 C 0.8396(3) 0.9911(4) 0.1982(3) 0.0608 0.6000 Uani D U 3
C172 C 0.8234(3) 0.9401(4) 0.2555(3) 0.0654 0.6000 Uani D U 3
C173 C 0.7962(4) 1.0006(5) 0.3035(4) 0.0746 0.6000 Uani D U 3
C174 C 0.7789(5) 0.9588(6) 0.3622(4) 0.0837 0.6000 Uani D U 3
C181 C 0.8049(3) 0.8727(4) 0.1301(4) 0.0691 0.6000 Uani D U 3
C182 C 0.7335(5) 0.9097(7) 0.1236(5) 0.0758 0.6000 Uani D U 3
C183 C 0.7142(4) 0.9459(5) 0.0628(4) 0.0643 0.6000 Uani D U 3
C184 C 0.6408(4) 0.9720(9) 0.0619(6) 0.0699 0.6000 Uani D U 3
S201 S 0.03565(4) 0.66519(8) 0.08548(3) 0.0727 1.0000 Uani D U .
O202 O 0.04812(11) 0.7175(3) 0.03440(12) 0.1135 1.0000 Uani D U .
O203 O 0.08781(11) 0.6676(2) 0.12836(9) 0.0777 1.0000 Uani D U .
O204 O -0.02919(11) 0.6734(3) 0.11003(10) 0.1010 1.0000 Uani D U .
O205 O 0.0378(2) 0.5752(4) 0.05064(19) 0.1376 1.0000 Uani D U .
C206 C 0.0334(4) 0.4972(5) 0.0877(4) 0.1687 1.0000 Uani D U .
S211 S 0.53550(3) 0.63219(4) 0.34715(2) 0.0290 1.0000 Uani . . .
O212 O 0.46973(8) 0.65821(14) 0.36716(8) 0.0405 1.0000 Uani . . .
O213 O 0.54673(8) 0.64618(12) 0.28435(8) 0.0363 1.0000 Uani . . .
O214 O 0.58766(9) 0.66599(15) 0.38471(8) 0.0461 1.0000 Uani . . .
O215 O 0.53852(11) 0.53037(13) 0.35086(10) 0.0533 1.0000 Uani . . .
C216 C 0.5356(2) 0.4920(3) 0.4102(2) 0.0914 1.0000 Uani . . .
C1 C 0.27615(11) 0.69292(16) 0.23815(10) 0.0274 1.0000 Uani . . .
C2 C 0.34243(11) 0.67894(14) 0.25679(9) 0.0247 1.0000 Uani . . .
C3 C 0.39389(10) 0.68861(14) 0.2159(1) 0.0240 1.0000 Uani . . .
C4 C 0.38124(10) 0.71074(13) 0.15564(9) 0.0237 1.0000 Uani . . .
C5 C 0.31436(11) 0.71992(14) 0.13681(9) 0.0246 1.0000 Uani . . .
C6 C 0.26282(11) 0.71181(15) 0.17939(10) 0.0277 1.0000 Uani . . .
C7 C 0.55450(11) 0.73111(16) 0.09092(10) 0.0290 1.0000 Uani . . .
C8 C 0.54038(11) 0.75502(15) 0.03121(10) 0.0280 1.0000 Uani . . .
C9 C 0.47514(10) 0.76539(15) 0.01370(10) 0.0260 1.0000 Uani . . .
C10 C 0.42128(11) 0.75198(14) 0.05402(10) 0.0239 1.0000 Uani . . .
C11 C 0.43559(10) 0.72609(14) 0.1133(1) 0.0234 1.0000 Uani . . .
C12 C 0.50339(11) 0.71628(15) 0.13058(10) 0.0265 1.0000 Uani . . .
C13 C 0.26964(12) 0.79790(18) -0.04181(10) 0.0325 1.0000 Uani . . .
C14 C 0.21844(11) 0.76998(18) -0.00328(10) 0.0329 1.0000 Uani . . .
C15 C 0.23293(11) 0.74371(17) 0.05390(10) 0.0320 1.0000 Uani . . .
C16 C 0.29958(10) 0.74092(15) 0.07449(10) 0.0260 1.0000 Uani . . .
C17 C 0.35207(10) 0.76104(14) 0.03440(9) 0.0242 1.0000 Uani . . .
C18 C 0.33518(11) 0.79147(15) -0.02357(10) 0.0279 1.0000 Uani . . .
C51 C 0.77534(12) 0.7687(2) 0.48710(11) 0.0430 1.0000 Uani . . .
C52 C 0.84193(13) 0.7806(2) 0.50557(11) 0.0483 1.0000 Uani . . .
C53 C 0.89295(13) 0.7653(2) 0.46560(11) 0.0483 1.0000 Uani . . .
C54 C 0.87994(12) 0.7402(2) 0.40578(10) 0.0398 1.0000 Uani . . .
C55 C 0.81330(11) 0.73157(17) 0.38725(10) 0.0316 1.0000 Uani . . .
C56 C 0.76210(12) 0.7441(2) 0.42937(11) 0.0375 1.0000 Uani . . .
C57 C 1.05387(11) 0.7159(2) 0.34168(11) 0.0384 1.0000 Uani . . .
C58 C 1.03944(12) 0.69489(17) 0.28155(10) 0.0320 1.0000 Uani . . .
C59 C 0.97444(11) 0.68701(16) 0.26355(10) 0.0294 1.0000 Uani . . .
C60 C 0.92056(11) 0.70117(17) 0.30366(10) 0.0284 1.0000 Uani . . .
C61 C 0.93469(11) 0.7242(2) 0.36376(10) 0.0363 1.0000 Uani . . .
C62 C 1.00250(12) 0.7297(2) 0.38143(11) 0.0420 1.0000 Uani . . .
C63 C 0.76946(11) 0.67561(15) 0.20445(10) 0.0262 1.0000 Uani . . .
C64 C 0.71761(11) 0.69646(15) 0.24441(10) 0.0260 1.0000 Uani . . .
C65 C 0.73197(11) 0.71424(15) 0.30293(10) 0.0268 1.0000 Uani . . .
C66 C 0.79863(11) 0.71290(15) 0.32443(10) 0.0270 1.0000 Uani . . .
C67 C 0.85079(11) 0.69593(15) 0.28355(9) 0.0256 1.0000 Uani . . .
C68 C 0.83398(11) 0.67553(15) 0.22355(10) 0.0268 1.0000 Uani . . .
O64 O 0.65377(8) 0.69886(12) 0.22184(7) 0.0305 1.0000 Uani D . .
O63 O 0.74989(8) 0.65476(12) 0.14756(7) 0.0324 1.0000 Uani D . .
O51 O 0.72822(9) 0.78257(18) 0.53009(8) 0.0557 1.0000 Uani D . .
O52 O 0.85076(9) 0.8048(2) 0.56385(9) 0.0642 1.0000 Uani D . .
O58 O 1.09365(8) 0.68445(14) 0.24499(7) 0.0380 1.0000 Uani D . .
O57 O 1.11989(8) 0.72232(18) 0.35462(8) 0.0500 1.0000 Uani D . .
O7 O 0.62045(8) 0.72247(15) 0.10365(8) 0.0415 1.0000 Uani D . .
O8 O 0.59438(7) 0.76516(13) -0.00524(7) 0.0360 1.0000 Uani D . .
O2 O 0.35084(8) 0.65756(12) 0.31556(7) 0.0316 1.0000 Uani D . .
O1 O 0.22934(8) 0.68677(14) 0.28246(7) 0.0374 1.0000 Uani D . .
O13 O 0.24963(8) 0.82757(15) -0.09603(8) 0.0417 1.0000 Uani D . .
O14 O 0.15494(8) 0.77013(16) -0.02614(8) 0.0469 1.0000 Uani D . .
N250 N 0.8487(4) 0.9469(5) 0.1870(5) 0.0738 0.4000 Uani D U 4
C251 C 0.8617(5) 1.0135(6) 0.1398(6) 0.0785 0.4000 Uani D U 4
C252 C 0.8889(9) 0.9774(9) 0.0814(6) 0.0862 0.4000 Uani D U 4
C253 C 0.8938(7) 1.0425(8) 0.0311(7) 0.0967 0.4000 Uani D U 4
C254 C 0.9135(8) 1.0034(11) -0.0287(8) 0.1085 0.4000 Uani D U 4
C261 C 0.9117(4) 0.8982(6) 0.2031(7) 0.0791 0.4000 Uani D U 4
C262 C 0.9686(5) 0.9576(6) 0.2237(7) 0.0892 0.4000 Uani D U 4
C263 C 1.0261(5) 0.9010(7) 0.2407(7) 0.0876 0.4000 Uani D U 4
C264 C 1.0859(6) 0.9542(8) 0.2590(6) 0.0829 0.4000 Uani D U 4
C271 C 0.8238(5) 0.9945(7) 0.2415(5) 0.0790 0.4000 Uani D U 4
C272 C 0.8081(6) 0.9422(7) 0.2976(5) 0.0765 0.4000 Uani D U 4
C273 C 0.7800(6) 1.0024(7) 0.3452(6) 0.0809 0.4000 Uani D U 4
C274 C 0.7655(7) 0.9605(11) 0.4057(7) 0.1050 0.4000 Uani D U 4
C281 C 0.7948(6) 0.8838(8) 0.1664(7) 0.0822 0.4000 Uani D U 4
C282 C 0.7295(10) 0.9249(18) 0.1440(12) 0.1347 0.4000 Uani D U 4
C283 C 0.7219(13) 0.943(2) 0.0775(12) 0.1665 0.4000 Uani D U 4
C284 C 0.6469(14) 0.955(2) 0.0680(19) 0.1709 0.4000 Uani D U 4
H1011 H 0.3232 0.8426 0.3887 0.0583 1.0000 Uiso R . .
H1012 H 0.3036 0.8277 0.3196 0.0571 1.0000 Uiso R . .
H1021 H 0.2237 0.9459 0.3330 0.0731 1.0000 Uiso R . .
H1022 H 0.2084 0.8588 0.3609 0.0737 1.0000 Uiso R . .
H1031 H 0.2465 0.9981 0.4305 0.0996 1.0000 Uiso R . .
H1032 H 0.2355 0.9016 0.4570 0.0996 1.0000 Uiso R . .
H1042 H 0.1368 0.9704 0.4746 0.1839 1.0000 Uiso R . .
H1043 H 0.1362 1.0142 0.4096 0.1841 1.0000 Uiso R . .
H1041 H 0.1210 0.9137 0.4168 0.1836 1.0000 Uiso R . .
H1112 H 0.3765 1.0254 0.2713 0.0491 1.0000 Uiso R . .
H1111 H 0.3004 1.0182 0.2915 0.0497 1.0000 Uiso R . .
H1122 H 0.3603 0.9101 0.2084 0.0637 1.0000 Uiso R . .
H1121 H 0.2882 0.8914 0.2335 0.0643 1.0000 Uiso R . .
H1132 H 0.3238 1.0417 0.1683 0.0590 1.0000 Uiso R . .
H1131 H 0.2486 1.0241 0.1927 0.0613 1.0000 Uiso R . .
H1142 H 0.2582 0.9948 0.0888 0.1107 1.0000 Uiso R . .
H1141 H 0.3119 0.9211 0.1067 0.1105 1.0000 Uiso R . .
H1143 H 0.2354 0.9109 0.1278 0.1101 1.0000 Uiso R . .
H1212 H 0.4106 1.0396 0.3714 0.0504 1.0000 Uiso R . .
H1211 H 0.3337 1.0328 0.3885 0.0499 1.0000 Uiso R . .
H1222 H 0.4369 0.9344 0.4420 0.0615 1.0000 Uiso R . .
H1221 H 0.3595 0.9200 0.4588 0.0602 1.0000 Uiso R . .
H1232 H 0.4323 1.0711 0.4804 0.0720 1.0000 Uiso R . .
H1231 H 0.3527 1.0640 0.4919 0.0713 1.0000 Uiso R . .
H1242 H 0.4154 1.0434 0.5803 0.1072 1.0000 Uiso R . .
H1241 H 0.4487 0.9603 0.5531 0.1066 1.0000 Uiso R . .
H1243 H 0.3718 0.9628 0.5663 0.1071 1.0000 Uiso R . .
H1311 H 0.4333 0.8454 0.3540 0.0533 1.0000 Uiso R . .
H1312 H 0.4109 0.8449 0.2868 0.0526 1.0000 Uiso R . .
H1321 H 0.4962 0.9792 0.3320 0.0533 1.0000 Uiso R . .
H1322 H 0.4742 0.9690 0.2638 0.0534 1.0000 Uiso R . .
H1331 H 0.5536 0.8403 0.3215 0.0716 1.0000 Uiso R . .
H1332 H 0.5311 0.8365 0.2542 0.0721 1.0000 Uiso R . .
H1341 H 0.6393 0.8876 0.2570 0.1198 1.0000 Uiso R . .
H1342 H 0.6189 0.9663 0.2980 0.1192 1.0000 Uiso R . .
H1343 H 0.5950 0.9607 0.2303 0.1199 1.0000 Uiso R . .
H1511 H 0.9094 1.0378 0.1059 0.0793 0.6000 Uiso R . 3
H1512 H 0.8333 1.0376 0.0880 0.0793 0.6000 Uiso R . 3
H1521 H 0.9341 0.9325 0.0391 0.0891 0.6000 Uiso R . 3
H1522 H 0.8566 0.9178 0.0222 0.0893 0.6000 Uiso R . 3
H1531 H 0.9289 1.0713 -0.0053 0.0869 0.6000 Uiso R . 3
H1532 H 0.8521 1.0555 -0.0196 0.0870 0.6000 Uiso R . 3
H1541 H 0.9167 1.0372 -0.1046 0.1448 0.6000 Uiso R . 3
H1543 H 0.9546 0.9583 -0.0751 0.1450 0.6000 Uiso R . 3
H1542 H 0.8776 0.9516 -0.0888 0.1450 0.6000 Uiso R . 3
H1612 H 0.9321 0.8524 0.1204 0.0970 0.6000 Uiso R . 3
H1611 H 0.9111 0.8434 0.1883 0.0964 0.6000 Uiso R . 3
H1622 H 0.9933 0.9788 0.1453 0.1172 0.6000 Uiso R . 3
H1621 H 0.9721 0.9649 0.2135 0.1171 0.6000 Uiso R . 3
H1632 H 1.0583 0.8563 0.1500 0.1433 0.6000 Uiso R . 3
H1631 H 1.0333 0.8378 0.2157 0.1433 0.6000 Uiso R . 3
H1641 H 1.1410 0.9027 0.2118 0.2429 0.6000 Uiso R . 3
H1643 H 1.1086 0.9859 0.1837 0.2430 0.6000 Uiso R . 3
H1642 H 1.0910 0.9589 0.2496 0.2431 0.6000 Uiso R . 3
H1712 H 0.8762 1.0283 0.2072 0.0724 0.6000 Uiso R . 3
H1711 H 0.8009 1.0259 0.1869 0.0724 0.6000 Uiso R . 3
H1722 H 0.8641 0.9148 0.2699 0.0790 0.6000 Uiso R . 3
H1721 H 0.7915 0.8944 0.2470 0.0792 0.6000 Uiso R . 3
H1732 H 0.8285 1.0465 0.3108 0.0884 0.6000 Uiso R . 3
H1731 H 0.7552 1.0267 0.2876 0.0888 0.6000 Uiso R . 3
H1743 H 0.7679 1.0042 0.3910 0.1262 0.6000 Uiso R . 3
H1741 H 0.8162 0.9248 0.3765 0.1262 0.6000 Uiso R . 3
H1742 H 0.7406 0.9209 0.3567 0.1260 0.6000 Uiso R . 3
H1811 H 0.8165 0.8437 0.0928 0.0841 0.6000 Uiso R . 3
H1812 H 0.8045 0.8303 0.1624 0.0838 0.6000 Uiso R . 3
H1821 H 0.7267 0.9558 0.1535 0.0920 0.6000 Uiso R . 3
H1822 H 0.7022 0.8631 0.1311 0.0919 0.6000 Uiso R . 3
H1831 H 0.7412 0.9973 0.0548 0.0771 0.6000 Uiso R . 3
H1832 H 0.7223 0.9024 0.0318 0.0769 0.6000 Uiso R . 3
H1841 H 0.6314 0.9915 0.0223 0.1018 0.6000 Uiso R . 3
H1843 H 0.6330 1.0183 0.0899 0.1018 0.6000 Uiso R . 3
H1842 H 0.6137 0.9218 0.0723 0.1018 0.6000 Uiso R . 3
H2162 H 0.5387 0.4308 0.4058 0.1378 1.0000 Uiso R . .
H2163 H 0.5721 0.5145 0.4333 0.1379 1.0000 Uiso R . .
H2161 H 0.4942 0.5082 0.4293 0.1374 1.0000 Uiso R . .
H31 H 0.4376 0.6835 0.2308 0.0293 1.0000 Uiso R . .
H61 H 0.2190 0.7223 0.1686 0.0337 1.0000 Uiso R . .
H91 H 0.4661 0.7832 -0.0258 0.0303 1.0000 Uiso R . .
H121 H 0.5134 0.6989 0.1689 0.0324 1.0000 Uiso R . .
H151 H 0.1973 0.7266 0.0785 0.0377 1.0000 Uiso R . .
H181 H 0.3697 0.8081 -0.0511 0.0319 1.0000 Uiso R . .
H531 H 0.9367 0.7705 0.4775 0.0581 1.0000 Uiso R . .
H561 H 0.7177 0.7344 0.4181 0.0453 1.0000 Uiso R . .
H591 H 0.9659 0.6709 0.2243 0.0348 1.0000 Uiso R . .
H621 H 1.0119 0.7420 0.4209 0.0496 1.0000 Uiso R . .
H651 H 0.6981 0.7325 0.3280 0.0327 1.0000 Uiso R . .
H681 H 0.8678 0.6602 0.1959 0.0316 1.0000 Uiso R . .
H2512 H 0.8944 1.0543 0.1549 0.0938 0.4000 Uiso R . 4
H2511 H 0.8198 1.0430 0.1322 0.0939 0.4000 Uiso R . 4
H2521 H 0.9331 0.9525 0.0884 0.1038 0.4000 Uiso R . 4
H2522 H 0.8583 0.9321 0.0686 0.1037 0.4000 Uiso R . 4
H2531 H 0.9270 1.0855 0.0427 0.1158 0.4000 Uiso R . 4
H2532 H 0.8499 1.0701 0.0266 0.1158 0.4000 Uiso R . 4
H2543 H 0.9142 1.0490 -0.0584 0.1669 0.4000 Uiso R . 4
H2542 H 0.9572 0.9779 -0.0251 0.1671 0.4000 Uiso R . 4
H2541 H 0.8809 0.9604 -0.0402 0.1671 0.4000 Uiso R . 4
H2611 H 0.9257 0.8654 0.1682 0.0951 0.4000 Uiso R . 4
H2612 H 0.9021 0.8582 0.2356 0.0942 0.4000 Uiso R . 4
H2621 H 0.9810 0.9974 0.1918 0.1071 0.4000 Uiso R . 4
H2622 H 0.9543 0.9906 0.2584 0.1069 0.4000 Uiso R . 4
H2632 H 1.0377 0.8647 0.2067 0.1055 0.4000 Uiso R . 4
H2631 H 1.0124 0.8651 0.2740 0.1049 0.4000 Uiso R . 4
H2642 H 1.1248 0.9174 0.2578 0.1249 0.4000 Uiso R . 4
H2641 H 1.0918 1.0017 0.2318 0.1251 0.4000 Uiso R . 4
H2643 H 1.0805 0.9761 0.2991 0.1249 0.4000 Uiso R . 4
H2711 H 0.8571 1.0370 0.2524 0.0940 0.4000 Uiso R . 4
H2712 H 0.7822 1.0247 0.2300 0.0938 0.4000 Uiso R . 4
H2721 H 0.8486 0.9170 0.3132 0.0917 0.4000 Uiso R . 4
H2722 H 0.7758 0.8976 0.2889 0.0920 0.4000 Uiso R . 4
H2731 H 0.8109 1.0502 0.3506 0.0982 0.4000 Uiso R . 4
H2732 H 0.7376 1.0234 0.3301 0.0979 0.4000 Uiso R . 4
H2741 H 0.7393 1.0005 0.4294 0.1580 0.4000 Uiso R . 4
H2742 H 0.8072 0.9484 0.4259 0.1579 0.4000 Uiso R . 4
H2743 H 0.7410 0.9071 0.3999 0.1579 0.4000 Uiso R . 4
H2811 H 0.8134 0.8479 0.1345 0.1008 0.4000 Uiso R . 4
H2812 H 0.7832 0.8465 0.1998 0.1010 0.4000 Uiso R . 4
H2821 H 0.7243 0.9791 0.1656 0.1699 0.4000 Uiso R . 4
H2822 H 0.6932 0.8863 0.1549 0.1700 0.4000 Uiso R . 4
H2831 H 0.7448 0.9967 0.0665 0.2270 0.4000 Uiso R . 4
H2832 H 0.7388 0.8957 0.0533 0.2271 0.4000 Uiso R . 4
H2841 H 0.6400 0.9642 0.0142 0.2930 0.4000 Uiso R . 4
H2843 H 0.6331 1.0200 0.0964 0.2930 0.4000 Uiso R . 4
H2842 H 0.6233 0.8875 0.0877 0.2930 0.4000 Uiso R . 4
H631 H 0.7757(15) 0.661(2) 0.1210(12) 0.0490 1.0000 Uiso D . .
H131 H 0.2747(17) 0.835(2) -0.1247(13) 0.0622 1.0000 Uiso D . .
H71 H 0.624(2) 0.708(2) 0.1391(9) 0.0620 1.0000 Uiso D . .
H81 H 0.5838(18) 0.787(2) -0.0378(10) 0.0541 1.0000 Uiso D . .
H641 H 0.6257(14) 0.688(2) 0.2484(12) 0.0462 1.0000 Uiso D . .
H581 H 1.0808(19) 0.681(2) 0.2097(9) 0.0570 1.0000 Uiso D . .
H141 H 0.1291(17) 0.753(3) 0.0009(14) 0.0703 1.0000 Uiso D . .
H11 H 0.1923(12) 0.698(2) 0.2683(16) 0.0567 1.0000 Uiso D . .
H571 H 1.126(2) 0.710(3) 0.3897(10) 0.0754 1.0000 Uiso D . .
H21 H 0.3905(9) 0.659(2) 0.3192(17) 0.0481 1.0000 Uiso D . .
H511 H 0.7548(16) 0.771(3) 0.5556(14) 0.0658 1.0000 Uiso D . .
H521 H 0.8852(15) 0.779(3) 0.5725(19) 0.0745 1.0000 Uiso D . .
H2061 H 0.0351 0.4473 0.0628 0.2020 1.0000 Uiso R . .
H2062 H 0.0697 0.4960 0.1151 0.2020 1.0000 Uiso R . .
H2063 H -0.0075 0.4976 0.1093 0.2020 1.0000 Uiso R . .

loop_
_atom_site_aniso_label
_atom_site_aniso_U_11
_atom_site_aniso_U_22
_atom_site_aniso_U_33
_atom_site_aniso_U_23
_atom_site_aniso_U_13
_atom_site_aniso_U_12
N100 0.0389(12) 0.0340(10) 0.0468(13) 0.0028(9) -0.0031(10) -0.0004(9)
C101 0.0490(16) 0.0422(14) 0.0536(17) 0.0065(13) -0.0019(14) -0.0074(12)
C102 0.0438(17) 0.0637(19) 0.076(2) 0.0114(17) 0.0038(16) -0.0087(15)
C103 0.069(3) 0.071(2) 0.110(4) 0.012(2) 0.031(3) 0.000(2)
C104 0.080(4) 0.095(4) 0.199(7) 0.002(4) 0.067(4) -0.003(3)
C111 0.0383(14) 0.0374(12) 0.0483(15) 0.0034(11) -0.0019(12) -0.0006(11)
C112 0.069(2) 0.0377(14) 0.0547(18) 0.0029(13) -0.0080(16) -0.0056(14)
C113 0.0456(16) 0.0476(15) 0.0559(17) 0.0038(14) -0.0043(13) -0.0046(12)
C114 0.098(3) 0.060(2) 0.063(2) -0.0038(17) -0.016(2) 0.006(2)
C121 0.0419(15) 0.0376(13) 0.0451(16) -0.0013(11) 0.0002(12) -0.0003(11)
C122 0.0547(17) 0.0457(15) 0.0514(17) 0.0032(13) -0.0075(14) 0.0043(13)
C123 0.070(2) 0.0552(17) 0.0529(18) -0.0007(14) -0.0101(16) 0.0041(16)
C124 0.086(3) 0.077(2) 0.052(2) -0.0023(17) -0.0125(19) 0.001(2)
C131 0.0420(15) 0.0380(13) 0.0515(16) 0.0030(12) -0.0002(12) 0.0009(11)
C132 0.0397(14) 0.0425(14) 0.0510(16) 0.0002(11) 0.0008(12) 0.0037(12)
C133 0.0441(17) 0.0508(16) 0.086(2) -0.0067(16) 0.0091(17) 0.0069(14)
C134 0.048(2) 0.079(3) 0.112(4) -0.003(2) 0.019(2) 0.0078(18)
N150 0.0310(19) 0.041(2) 0.106(3) 0.003(2) -0.005(2) 0.0025(14)
C151 0.041(5) 0.044(4) 0.112(4) 0.004(3) 0.008(4) 0.005(3)
C152 0.060(4) 0.044(3) 0.118(4) -0.001(3) 0.015(4) 0.003(3)
C153 0.059(5) 0.047(4) 0.111(4) -0.003(3) 0.014(5) 0.016(3)
C154 0.105(6) 0.074(5) 0.111(5) -0.013(4) 0.021(6) -0.009(4)
C161 0.055(3) 0.060(3) 0.128(6) -0.008(4) -0.024(4) 0.025(2)
C162 0.037(3) 0.108(6) 0.148(8) -0.009(6) -0.005(4) 0.010(3)
C163 0.060(4) 0.095(5) 0.205(11) 0.056(7) -0.024(6) 0.006(3)
C164 0.062(5) 0.136(9) 0.29(2) 0.070(12) -0.056(9) -0.009(6)
C171 0.043(3) 0.037(3) 0.102(3) 0.007(2) 0.001(3) -0.003(2)
C172 0.053(3) 0.037(3) 0.106(4) 0.013(3) -0.006(3) -0.005(2)
C173 0.058(4) 0.059(4) 0.106(5) 0.010(3) 0.005(4) -0.001(3)
C174 0.082(5) 0.059(4) 0.109(5) 0.015(4) -0.001(5) -0.009(4)
C181 0.052(3) 0.045(3) 0.111(6) 0.003(3) -0.010(4) -0.010(2)
C182 0.050(3) 0.055(4) 0.123(7) 0.013(4) -0.021(4) -0.014(3)
C183 0.042(3) 0.047(3) 0.103(5) 0.002(3) 0.006(3) -0.006(3)
C184 0.044(3) 0.063(5) 0.103(6) -0.006(4) -0.014(4) -0.004(3)
S201 0.0197(3) 0.1749(10) 0.0235(3) -0.0009(4) -0.0003(3) -0.0051(5)
O202 0.0239(11) 0.262(3) 0.0545(15) 0.0539(18) -0.0053(10) -0.0143(17)
O203 0.0257(9) 0.182(3) 0.0255(9) -0.0035(12) -0.0033(7) 0.0021(14)
O204 0.0232(8) 0.248(4) 0.0324(11) 0.0112(16) 0.0025(8) 0.0044(15)
O205 0.098(3) 0.221(2) 0.094(3) -0.063(2) 0.008(2) -0.031(3)
C206 0.082(4) 0.178(2) 0.246(9) -0.040(4) 0.027(6) -0.020(5)
S211 0.0168(2) 0.0488(3) 0.0215(2) -0.0014(2) 0.0000(2) 0.0008(2)
O212 0.0163(8) 0.0774(12) 0.0278(8) -0.0067(8) 0.0018(7) 0.0037(8)
O213 0.0259(9) 0.0596(11) 0.0236(8) 0.0010(7) 0.0038(7) -0.0013(8)
O214 0.0203(8) 0.0879(14) 0.0301(9) -0.0191(9) -0.0021(7) -0.0010(9)
O215 0.0468(11) 0.0563(11) 0.0568(12) 0.0123(10) -0.0006(10) 0.0001(10)
C216 0.071(3) 0.111(3) 0.093(3) 0.067(3) -0.005(2) -0.004(3)
C1 0.0173(11) 0.0451(13) 0.0200(11) 0.0004(9) 0.0020(8) -0.0009(9)
C2 0.0179(10) 0.0383(11) 0.0179(10) -0.0005(8) 0.0003(8) -0.0002(8)
C3 0.0136(9) 0.0370(11) 0.0213(10) -0.0026(8) 0.0016(8) 0.0004(8)
C4 0.0176(10) 0.0327(10) 0.0206(10) -0.0026(8) 0.0035(8) -0.0006(8)
C5 0.0192(10) 0.0349(11) 0.0197(10) -0.0004(8) 0.0007(8) -0.0004(8)
C6 0.0143(10) 0.0456(12) 0.0233(11) -0.0030(9) -0.0009(8) 0.0003(9)
C7 0.0150(10) 0.0489(14) 0.0230(11) 0.0052(9) -0.0019(8) 0.0024(9)
C8 0.0135(9) 0.0477(12) 0.0227(10) 0.0042(9) 0.0012(9) -0.0004(9)
C9 0.0155(10) 0.0413(11) 0.0210(10) 0.0024(9) -0.0018(8) 0.0019(8)
C10 0.0167(10) 0.0323(10) 0.0226(10) -0.0032(8) 0.0001(8) 0.0026(8)
C11 0.0165(10) 0.0348(11) 0.0188(10) -0.0038(8) -0.0004(8) 0.0002(8)
C12 0.0154(10) 0.0463(12) 0.0180(10) 0.0011(9) -0.0012(8) -0.0002(9)
C13 0.0206(11) 0.0574(15) 0.0194(10) -0.0034(10) -0.0007(9) 0.0061(10)
C14 0.0143(10) 0.0631(15) 0.0212(11) -0.0042(10) -0.0023(8) 0.0038(10)
C15 0.0162(10) 0.0589(15) 0.0209(11) -0.0030(10) -0.0012(8) 0.0003(10)
C16 0.0157(10) 0.0389(12) 0.0234(11) -0.0073(9) 0.0002(8) 0.0008(8)
C17 0.0202(10) 0.0342(11) 0.0182(10) -0.0045(8) 0.0009(8) 0.0021(8)
C18 0.0187(10) 0.0438(12) 0.0212(10) -0.0005(9) 0.0006(8) 0.0033(9)
C51 0.0197(11) 0.088(2) 0.0208(11) -0.0075(12) 0.0014(9) 0.0012(12)
C52 0.0199(12) 0.102(2) 0.0233(12) -0.0119(13) 0.0032(10) -0.0044(13)
C53 0.0175(11) 0.106(2) 0.0212(12) -0.0074(14) 0.0012(10) -0.0001(13)
C54 0.0164(11) 0.084(2) 0.0186(11) -0.0005(11) 0.0030(9) -0.0017(12)
C55 0.0173(10) 0.0554(14) 0.0221(11) -0.0010(10) 0.0034(9) -0.0034(10)
C56 0.0172(11) 0.0762(18) 0.0190(11) -0.0039(11) -0.0006(9) -0.0039(11)
C57 0.0157(11) 0.0765(18) 0.0229(11) 0.0000(12) -0.0008(9) 0.0006(10)
C58 0.0144(10) 0.0601(15) 0.0215(10) 0.0013(10) 0.0023(9) -0.0014(10)
C59 0.0165(11) 0.0516(13) 0.0201(10) 0.0004(9) -0.0005(8) 0.0018(9)
C60 0.0133(10) 0.0526(13) 0.0192(10) 0.0014(9) 0.0008(8) -0.0005(9)
C61 0.0177(11) 0.0751(18) 0.0162(11) 0.0034(10) 0.0022(9) -0.0005(11)
C62 0.0158(12) 0.093(2) 0.0171(11) -0.0028(12) -0.0025(9) -0.0024(12)
C63 0.0220(11) 0.0380(12) 0.0187(10) 0.0011(8) 0.0013(8) -0.0025(9)
C64 0.0177(10) 0.0400(11) 0.0204(10) 0.0048(9) -0.0011(8) -0.0031(8)
C65 0.0156(10) 0.0445(12) 0.0202(10) -0.0001(9) -0.0011(8) 0.0001(9)
C66 0.0146(10) 0.0439(12) 0.0225(11) 0.0047(9) 0.0006(8) -0.0012(8)
C67 0.0170(10) 0.0407(12) 0.0190(10) 0.0018(9) 0.0029(8) 0.0009(9)
C68 0.0173(10) 0.0424(12) 0.0207(10) 0.0020(9) 0.0010(8) -0.0026(9)
O64 0.0138(7) 0.0572(10) 0.0205(7) 0.0024(7) -0.0014(6) -0.0021(7)
O63 0.0186(8) 0.0611(10) 0.0175(7) -0.0027(7) -0.0008(6) -0.0060(7)
O51 0.0198(9) 0.123(2) 0.0245(9) -0.0142(11) 0.0064(7) -0.0013(10)
O52 0.0190(9) 0.151(2) 0.0229(9) -0.0195(12) 0.0024(7) -0.0046(12)
O58 0.0145(8) 0.0797(13) 0.0198(8) -0.0036(8) 0.0017(6) 0.0072(8)
O57 0.0122(8) 0.1168(18) 0.0210(8) -0.0034(10) -0.0024(7) -0.0006(9)
O7 0.0111(7) 0.0901(14) 0.0233(8) 0.0157(9) 0.0003(6) 0.0020(8)
O8 0.0119(8) 0.0732(12) 0.0228(8) 0.0127(8) 0.0028(6) 0.0041(7)
O2 0.0163(7) 0.0602(10) 0.0184(7) 0.0056(7) 0.0015(6) 0.0014(7)
O1 0.0129(8) 0.0780(13) 0.0213(8) 0.0033(8) 0.0053(6) 0.0015(8)
O13 0.0187(8) 0.0844(14) 0.0222(9) 0.0064(8) -0.0010(6) 0.0098(8)
O14 0.0151(8) 0.1035(16) 0.0223(8) 0.0016(9) -0.0044(7) 0.0025(9)
N250 0.048(4) 0.037(4) 0.136(6) 0.023(4) -0.008(4) -0.006(3)
C251 0.051(5) 0.052(5) 0.133(6) 0.031(5) -0.015(6) -0.005(4)
C252 0.046(9) 0.065(9) 0.147(8) 0.029(6) 0.003(8) -0.007(6)
C253 0.073(7) 0.078(7) 0.139(8) 0.030(6) 0.007(8) -0.010(6)
C254 0.069(8) 0.091(11) 0.166(8) 0.041(9) 0.045(10) 0.052(7)
C261 0.053(4) 0.050(4) 0.135(10) 0.020(5) -0.015(5) -0.002(3)
C262 0.056(5) 0.060(5) 0.151(11) 0.021(6) -0.003(6) -0.019(4)
C263 0.082(6) 0.073(6) 0.107(8) 0.033(6) -0.027(7) -0.015(4)
C264 0.074(6) 0.074(6) 0.101(9) 0.008(7) -0.024(7) 0.000(5)
C271 0.049(5) 0.051(5) 0.137(6) 0.017(4) -0.004(5) -0.015(4)
C272 0.058(6) 0.041(5) 0.130(6) 0.020(5) -0.020(6) 0.000(4)
C273 0.074(7) 0.048(5) 0.120(7) 0.015(5) -0.019(7) -0.012(5)
C274 0.072(8) 0.118(11) 0.125(7) 0.037(8) -0.015(8) 0.002(7)
C281 0.051(5) 0.066(6) 0.130(10) 0.011(6) 0.001(6) -0.019(4)
C282 0.061(7) 0.157(18) 0.186(17) 0.065(14) -0.026(9) -0.020(8)
C283 0.135(15) 0.19(2) 0.172(17) 0.013(17) -0.056(14) 0.008(16)
C284 0.159(17) 0.092(15) 0.26(3) -0.044(16) -0.123(19) 0.038(12)

loop_
_atom_type_symbol
_atom_type_scat_dispersion_real
_atom_type_scat_dispersion_imag
_atom_type_scat_Cromer_Mann_a1
_atom_type_scat_Cromer_Mann_b1
_atom_type_scat_Cromer_Mann_a2
_atom_type_scat_Cromer_Mann_b2
_atom_type_scat_Cromer_Mann_a3
_atom_type_scat_Cromer_Mann_b3
_atom_type_scat_Cromer_Mann_a4
_atom_type_scat_Cromer_Mann_b4
_atom_type_scat_Cromer_Mann_c
_atom_type_scat_source
C 0.0181 0.0091 2.3100 20.8439 1.0200 10.2075 1.5886 0.5687 0.8650 51.6512 0.2156 'International Tables Vol C 4.2.6.8 and 6.1.1.4'
H 0.0000 0.0000 0.4930 10.5109 0.3229 26.1257 0.1402 3.1424 0.0408 57.7998 0.0030 'International Tables Vol C 4.2.6.8 and 6.1.1.4'
N 0.0311 0.0180 12.2126 0.0057 3.1322 9.8933 2.0125 28.9975 1.1663 0.5826 -11.5290 'International Tables Vol C 4.2.6.8 and 6.1.1.4'
O 0.0492 0.0322 3.0485 13.2771 2.2868 5.7011 1.5463 0.3239 0.8670 32.9089 0.2508 'International Tables Vol C 4.2.6.8 and 6.1.1.4'
S 0.3331 0.5567 6.9053 1.4679 5.2034 22.2151 1.4379 0.2536 1.5863 56.1720 0.8669 'International Tables Vol C 4.2.6.8 and 6.1.1.4'

loop_
_geom_angle_atom_site_label_1
_geom_angle_atom_site_label_2
_geom_angle_atom_site_label_3
_geom_angle
_geom_angle_publ_flag
C101 N100 C111 110.5(2) yes
C101 N100 C121 110.7(2) yes
C111 N100 C121 106.43(19) yes
C101 N100 C131 107.46(19) yes
C111 N100 C131 111.0(2) yes
C121 N100 C131 110.7(2) yes
N100 C101 C102 117.3(2) yes
N100 C101 H1011 105.5 no
C102 C101 H1011 108.2 no
N100 C101 H1012 106.4 no
C102 C101 H1012 109.6 no
H1011 C101 H1012 109.7 no
C101 C102 C103 119.9(3) yes
C101 C102 H1021 110.7 no
C103 C102 H1021 112.0 no
C101 C102 H1022 104.3 no
C103 C102 H1022 103.7 no
H1021 C102 H1022 104.5 no
C102 C103 C104 111.2(5) yes
C102 C103 H1031 107.9 no
C104 C103 H1031 108.6 no
C102 C103 H1032 110.0 no
C104 C103 H1032 109.3 no
H1031 C103 H1032 109.7 no
C103 C104 H1042 109.1 no
C103 C104 H1043 109.2 no
H1042 C104 H1043 110.2 no
C103 C104 H1041 110.3 no
H1042 C104 H1041 109.1 no
H1043 C104 H1041 109.0 no
N100 C111 C112 116.7(2) yes
N100 C111 H1112 104.3 no
C112 C111 H1112 111.3 no
N100 C111 H1111 106.0 no
C112 C111 H1111 107.4 no
H1112 C111 H1111 111.0 no
C111 C112 C113 109.0(2) yes
C111 C112 H1122 106.9 no
C113 C112 H1122 109.6 no
C111 C112 H1121 110.5 no
C113 C112 H1121 109.8 no
H1122 C112 H1121 111.0 no
C112 C113 C114 113.4(3) yes
C112 C113 H1132 108.3 no
C114 C113 H1132 108.2 no
C112 C113 H1131 110.8 no
C114 C113 H1131 105.6 no
H1132 C113 H1131 110.5 no
C113 C114 H1142 112.0 no
C113 C114 H1141 105.4 no
H1142 C114 H1141 109.5 no
C113 C114 H1143 109.0 no
H1142 C114 H1143 111.9 no
H1141 C114 H1143 108.8 no
N100 C121 C122 115.9(2) yes
N100 C121 H1212 110.1 no
C122 C121 H1212 106.5 no
N100 C121 H1211 107.2 no
C122 C121 H1211 107.9 no
H1212 C121 H1211 109.2 no
C121 C122 C123 110.4(2) yes
C121 C122 H1222 111.4 no
C123 C122 H1222 108.3 no
C121 C122 H1221 112.0 no
C123 C122 H1221 104.4 no
H1222 C122 H1221 110.0 no
C122 C123 C124 112.3(3) yes
C122 C123 H1232 107.0 no
C124 C123 H1232 108.0 no
C122 C123 H1231 109.9 no
C124 C123 H1231 108.2 no
H1232 C123 H1231 111.4 no
C123 C124 H1242 109.2 no
C123 C124 H1241 110.8 no
H1242 C124 H1241 110.0 no
C123 C124 H1243 109.6 no
H1242 C124 H1243 108.5 no
H1241 C124 H1243 108.8 no
N100 C131 C132 115.5(2) yes
N100 C131 H1311 108.7 no
C132 C131 H1311 111.6 no
N100 C131 H1312 104.6 no
C132 C131 H1312 108.6 no
H1311 C131 H1312 107.4 no
C131 C132 C133 110.6(2) yes
C131 C132 H1321 111.5 no
C133 C132 H1321 111.8 no
C131 C132 H1322 110.2 no
C133 C132 H1322 106.8 no
H1321 C132 H1322 105.8 no
C132 C133 C134 111.8(3) yes
C132 C133 H1331 109.7 no
C134 C133 H1331 111.0 no
C132 C133 H1332 110.3 no
C134 C133 H1332 106.8 no
H1331 C133 H1332 107.2 no
C133 C134 H1341 109.5 no
C133 C134 H1342 110.1 no
H1341 C134 H1342 108.1 no
C133 C134 H1343 112.7 no
H1341 C134 H1343 107.7 no
H1342 C134 H1343 108.5 no
C151 N150 C161 110.6(6) yes
C151 N150 C171 106.5(4) yes
C161 N150 C171 111.9(6) yes
C151 N150 C181 113.2(6) yes
C161 N150 C181 105.4(5) yes
C171 N150 C181 109.3(5) yes
N150 C151 C152 115.0(6) yes
N150 C151 H1511 107.3 no
C152 C151 H1511 107.6 no
N150 C151 H1512 109.7 no
C152 C151 H1512 108.3 no
H1511 C151 H1512 108.9 no
C151 C152 C153 111.6(6) yes
C151 C152 H1521 107.2 no
C153 C152 H1521 108.9 no
C151 C152 H1522 110.5 no
C153 C152 H1522 107.9 no
H1521 C152 H1522 110.8 no
C152 C153 C154 113.5(7) yes
C152 C153 H1531 109.9 no
C154 C153 H1531 108.8 no
C152 C153 H1532 107.4 no
C154 C153 H1532 107.0 no
H1531 C153 H1532 110.2 no
C153 C154 H1541 107.6 no
C153 C154 H1543 111.0 no
H1541 C154 H1543 110.2 no
C153 C154 H1542 108.5 no
H1541 C154 H1542 110.0 no
H1543 C154 H1542 109.5 no
N150 C161 C162 114.8(5) yes
N150 C161 H1612 107.9 no
C162 C161 H1612 109.0 no
N150 C161 H1611 108.0 no
C162 C161 H1611 107.9 no
H1612 C161 H1611 109.2 no
C161 C162 C163 114.7(6) yes
C161 C162 H1622 109.4 no
C163 C162 H1622 108.2 no
C161 C162 H1621 107.7 no
C163 C162 H1621 106.4 no
H1622 C162 H1621 110.5 no
C162 C163 C164 112.2(7) yes
C162 C163 H1632 109.6 no
C164 C163 H1632 107.5 no
C162 C163 H1631 109.4 no
C164 C163 H1631 110.0 no
H1632 C163 H1631 108.2 no
C163 C164 H1641 109.2 no
C163 C164 H1643 109.5 no
H1641 C164 H1643 109.3 no
C163 C164 H1642 109.6 no
H1641 C164 H1642 109.4 no
H1643 C164 H1642 109.9 no
N150 C171 C172 116.3(5) yes
N150 C171 H1712 106.9 no
C172 C171 H1712 107.1 no
N150 C171 H1711 107.8 no
C172 C171 H1711 109.1 no
H1712 C171 H1711 109.5 no
C171 C172 C173 110.4(5) yes
C171 C172 H1722 108.0 no
C173 C172 H1722 108.6 no
C171 C172 H1721 110.4 no
C173 C172 H1721 110.2 no
H1722 C172 H1721 109.2 no
C172 C173 C174 115.8(6) yes
C172 C173 H1732 108.9 no
C174 C173 H1732 108.6 no
C172 C173 H1731 107.3 no
C174 C173 H1731 107.4 no
H1732 C173 H1731 108.6 no
C173 C174 H1743 108.7 no
C173 C174 H1741 110.0 no
H1743 C174 H1741 110.2 no
C173 C174 H1742 109.2 no
H1743 C174 H1742 109.8 no
H1741 C174 H1742 108.9 no
N150 C181 C182 116.3(6) yes
N150 C181 H1811 107.9 no
C182 C181 H1811 108.1 no
N150 C181 H1812 107.2 no
C182 C181 H1812 108.0 no
H1811 C181 H1812 109.0 no
C181 C182 C183 117.0(8) yes
C181 C182 H1821 109.3 no
C183 C182 H1821 107.8 no
C181 C182 H1822 107.9 no
C183 C182 H1822 105.3 no
H1821 C182 H1822 109.3 no
C182 C183 C184 110.6(7) yes
C182 C183 H1831 108.8 no
C184 C183 H1831 108.6 no
C182 C183 H1832 109.8 no
C184 C183 H1832 109.4 no
H1831 C183 H1832 109.7 no
C183 C184 H1841 106.5 no
C183 C184 H1843 110.1 no
H1841 C184 H1843 109.7 no
C183 C184 H1842 109.0 no
H1841 C184 H1842 111.3 no
H1843 C184 H1842 110.1 no
O202 S201 O203 113.47(17) yes
O202 S201 O204 115.01(19) yes
O203 S201 O204 114.29(14) yes
O202 S201 O205 95.6(3) yes
O203 S201 O205 109.5(2) yes
O204 S201 O205 107.0(2) yes
S201 O205 C206 116.0(4) yes
O205 C206 H2061 109.3 no
O205 C206 H2062 109.5 no
H2061 C206 H2062 109.5 no
O205 C206 H2063 109.6 no
H2061 C206 H2063 109.5 no
H2062 C206 H2063 109.5 no
O212 S211 O213 113.76(11) yes
O212 S211 O214 112.33(11) yes
O213 S211 O214 113.67(11) yes
O212 S211 O215 107.17(12) yes
O213 S211 O215 101.25(12) yes
O214 S211 O215 107.65(13) yes
S211 O215 C216 116.9(3) yes
O215 C216 H2162 107.9 no
O215 C216 H2163 108.1 no
H2162 C216 H2163 111.3 no
O215 C216 H2161 109.5 no
H2162 C216 H2161 111.2 no
H2163 C216 H2161 108.8 no
C2 C1 C6 119.93(19) yes
C2 C1 O1 114.96(19) yes
C6 C1 O1 125.1(2) yes
C1 C2 C3 119.31(19) yes
C1 C2 O2 115.95(18) yes
C3 C2 O2 124.73(19) yes
C2 C3 C4 121.47(19) yes
C2 C3 H31 116.7 no
C4 C3 H31 121.7 no
C3 C4 C5 118.58(19) yes
C3 C4 C11 121.56(19) yes
C5 C4 C11 119.84(19) yes
C4 C5 C6 119.02(19) yes
C4 C5 C16 119.90(19) yes
C6 C5 C16 121.03(19) yes
C5 C6 C1 121.5(2) yes
C5 C6 H61 120.2 no
C1 C6 H61 118.1 no
C8 C7 C12 120.3(2) yes
C8 C7 O7 114.68(19) yes
C12 C7 O7 125.0(2) yes
C7 C8 C9 119.3(2) yes
C7 C8 O8 115.84(19) yes
C9 C8 O8 124.9(2) yes
C8 C9 C10 121.7(2) yes
C8 C9 H91 118.9 no
C10 C9 H91 119.4 no
C9 C10 C11 118.82(19) yes
C9 C10 C17 121.10(19) yes
C11 C10 C17 120.03(19) yes
C4 C11 C10 120.15(19) yes
C4 C11 C12 121.24(19) yes
C10 C11 C12 118.61(19) yes
C11 C12 C7 121.3(2) yes
C11 C12 H121 119.6 no
C7 C12 H121 119.1 no
C14 C13 C18 119.4(2) yes
C14 C13 O13 115.8(2) yes
C18 C13 O13 124.7(2) yes
C13 C14 C15 120.5(2) yes
C13 C14 O14 116.6(2) yes
C15 C14 O14 122.9(2) yes
C14 C15 C16 120.8(2) yes
C14 C15 H151 117.9 no
C16 C15 H151 121.3 no
C5 C16 C15 120.55(19) yes
C5 C16 C17 120.14(19) yes
C15 C16 C17 119.3(2) yes
C10 C17 C16 119.61(19) yes
C10 C17 C18 122.11(19) yes
C16 C17 C18 118.27(19) yes
C17 C18 C13 121.4(2) yes
C17 C18 H181 120.1 no
C13 C18 H181 118.5 no
C52 C51 C56 119.6(2) yes
C52 C51 O51 115.4(2) yes
C56 C51 O51 125.0(2) yes
C51 C52 C53 119.4(2) yes
C51 C52 O52 115.9(2) yes
C53 C52 O52 124.7(2) yes
C52 C53 C54 121.5(2) yes
C52 C53 H531 120.2 no
C54 C53 H531 118.2 no
C53 C54 C55 118.6(2) yes
C53 C54 C61 120.9(2) yes
C55 C54 C61 120.5(2) yes
C54 C55 C56 118.9(2) yes
C54 C55 C66 119.5(2) yes
C56 C55 C66 121.6(2) yes
C55 C56 C51 121.8(2) yes
C55 C56 H561 119.5 no
C51 C56 H561 118.7 no
C58 C57 C62 119.8(2) yes
C58 C57 O57 114.7(2) yes
C62 C57 O57 125.4(2) yes
C57 C58 C59 119.6(2) yes
C57 C58 O58 115.7(2) yes
C59 C58 O58 124.7(2) yes
C58 C59 C60 121.6(2) yes
C58 C59 H591 118.5 no
C60 C59 H591 119.8 no
C59 C60 C61 119.0(2) yes
C59 C60 C67 121.4(2) yes
C61 C60 C67 119.51(19) yes
C54 C61 C60 120.0(2) yes
C54 C61 C62 121.9(2) yes
C60 C61 C62 118.0(2) yes
C61 C62 C57 121.8(2) yes
C61 C62 H621 118.3 no
C57 C62 H621 119.8 no
C64 C63 C68 120.1(2) yes
C64 C63 O63 115.61(19) yes
C68 C63 O63 124.2(2) yes
C63 C64 C65 119.9(2) yes
C63 C64 O64 117.38(19) yes
C65 C64 O64 122.7(2) yes
C64 C65 C66 121.2(2) yes
C64 C65 H651 119.2 no
C66 C65 H651 119.3 no
C55 C66 C65 120.7(2) yes
C55 C66 C67 120.6(2) yes
C65 C66 C67 118.7(2) yes
C60 C67 C66 119.7(2) yes
C60 C67 C68 121.78(19) yes
C66 C67 C68 118.5(2) yes
C67 C68 C63 121.4(2) yes
C67 C68 H681 120.2 no
C63 C68 H681 118.4 no
C64 O64 H641 111(2) no
C63 O63 H631 119(3) no
C51 O51 H511 91(3) no
C52 O52 H521 102(3) no
C58 O58 H581 109(3) no
C57 O57 H571 109(3) no
C7 O7 H71 108(3) no
C8 O8 H81 112(3) no
C2 O2 H21 102(3) no
C1 O1 H11 109(3) no
C13 O13 H131 124(3) no
C14 O14 H141 108(3) no
C251 N250 C261 111.3(8) yes
C251 N250 C271 107.1(8) yes
C261 N250 C271 109.0(9) yes
C251 N250 C281 110.5(9) yes
C261 N250 C281 110.2(8) yes
C271 N250 C281 108.7(8) yes
N250 C251 C252 114.7(9) yes
N250 C251 H2512 108.6 no
C252 C251 H2512 107.2 no
N250 C251 H2511 107.1 no
C252 C251 H2511 109.5 no
H2512 C251 H2511 109.8 no
C251 C252 C253 114.8(11) yes
C251 C252 H2521 109.4 no
C253 C252 H2521 108.7 no
C251 C252 H2522 106.9 no
C253 C252 H2522 107.5 no
H2521 C252 H2522 109.6 no
C252 C253 C254 114.1(12) yes
C252 C253 H2531 107.4 no
C254 C253 H2531 108.9 no
C252 C253 H2532 107.9 no
C254 C253 H2532 108.3 no
H2531 C253 H2532 110.1 no
C253 C254 H2543 108.7 no
C253 C254 H2542 109.1 no
H2543 C254 H2542 109.9 no
C253 C254 H2541 109.3 no
H2543 C254 H2541 109.1 no
H2542 C254 H2541 110.8 no
N250 C261 C262 113.3(7) yes
N250 C261 H2611 108.0 no
C262 C261 H2611 109.7 no
N250 C261 H2612 109.1 no
C262 C261 H2612 107.6 no
H2611 C261 H2612 109.1 no
C261 C262 C263 107.5(7) yes
C261 C262 H2621 110.3 no
C263 C262 H2621 110.9 no
C261 C262 H2622 109.5 no
C263 C262 H2622 109.3 no
H2621 C262 H2622 109.2 no
C262 C263 C264 111.2(9) yes
C262 C263 H2632 108.7 no
C264 C263 H2632 109.5 no
C262 C263 H2631 108.0 no
C264 C263 H2631 109.3 no
H2632 C263 H2631 110.0 no
C263 C264 H2642 108.3 no
C263 C264 H2641 110.1 no
H2642 C264 H2641 109.3 no
C263 C264 H2643 110.7 no
H2642 C264 H2643 108.8 no
H2641 C264 H2643 109.6 no
N250 C271 C272 118.4(9) yes
N250 C271 H2711 107.7 no
C272 C271 H2711 107.1 no
N250 C271 H2712 107.3 no
C272 C271 H2712 106.9 no
H2711 C271 H2712 109.1 no
C271 C272 C273 109.2(9) yes
C271 C272 H2721 109.7 no
C273 C272 H2721 107.8 no
C271 C272 H2722 110.4 no
C273 C272 H2722 109.2 no
H2721 C272 H2722 110.5 no
C272 C273 C274 115.6(11) yes
C272 C273 H2731 108.4 no
C274 C273 H2731 109.4 no
C272 C273 H2732 106.6 no
C274 C273 H2732 106.3 no
H2731 C273 H2732 110.3 no
C273 C274 H2741 108.6 no
C273 C274 H2742 109.4 no
H2741 C274 H2742 109.5 no
C273 C274 H2743 109.8 no
H2741 C274 H2743 109.9 no
H2742 C274 H2743 109.6 no
N250 C281 C282 115.9(13) yes
N250 C281 H2811 108.3 no
C282 C281 H2811 108.7 no
N250 C281 H2812 108.5 no
C282 C281 H2812 106.8 no
H2811 C281 H2812 108.4 no
C281 C282 C283 118.7(19) yes
C281 C282 H2821 106.7 no
C283 C282 H2821 108.2 no
C281 C282 H2822 107.7 no
C283 C282 H2822 106.4 no
H2821 C282 H2822 108.9 no
C282 C283 C284 105(2) yes
C282 C283 H2831 110.8 no
C284 C283 H2831 109.1 no
C282 C283 H2832 111.5 no
C284 C283 H2832 111.0 no
H2831 C283 H2832 109.6 no
C283 C284 H2841 105.2 no
C283 C284 H2843 104.6 no
H2841 C284 H2843 113.6 no
C283 C284 H2842 102.9 no
H2841 C284 H2842 113.9 no
H2843 C284 H2842 115.0 no

loop_
_geom_bond_atom_site_label_1
_geom_bond_atom_site_label_2
_geom_bond_distance
_geom_bond_publ_flag
N100 C101 1.524(3) yes
N100 C111 1.513(3) yes
N100 C121 1.524(3) yes
N100 C131 1.521(3) yes
C101 C102 1.521(4) yes
C101 H1011 0.990 no
C101 H1012 0.977 no
C102 C103 1.509(5) yes
C102 H1021 0.961 no
C102 H1022 0.952 no
C103 C104 1.524(6) yes
C103 H1031 0.986 no
C103 H1032 0.988 no
C104 H1042 0.977 no
C104 H1043 0.973 no
C104 H1041 0.974 no
C111 C112 1.517(4) yes
C111 H1112 0.977 no
C111 H1111 0.954 no
C112 C113 1.527(4) yes
C112 H1122 0.960 no
C112 H1121 0.952 no
C113 C114 1.505(4) yes
C113 H1132 0.982 no
C113 H1131 0.993 no
C114 H1142 0.979 no
C114 H1141 0.997 no
C114 H1143 0.982 no
C121 C122 1.523(4) yes
C121 H1212 0.988 no
C121 H1211 0.959 no
C122 C123 1.519(4) yes
C122 H1222 0.967 no
C122 H1221 0.998 no
C123 C124 1.521(4) yes
C123 H1232 0.970 no
C123 H1231 0.990 no
C124 H1242 0.946 no
C124 H1241 0.967 no
C124 H1243 0.963 no
C131 C132 1.522(4) yes
C131 H1311 0.972 no
C131 H1312 0.970 no
C132 C133 1.524(4) yes
C132 H1321 0.996 no
C132 H1322 1.003 no
C133 C134 1.520(5) yes
C133 H1331 0.977 no
C133 H1332 0.974 no
C134 H1341 0.956 no
C134 H1342 0.988 no
C134 H1343 0.967 no
N150 C151 1.515(7) yes
N150 C161 1.512(6) yes
N150 C171 1.511(7) yes
N150 C181 1.522(6) yes
C151 C152 1.523(8) yes
C151 H1511 0.965 no
C151 H1512 0.968 no
C152 C153 1.531(8) yes
C152 H1521 0.978 no
C152 H1522 0.981 no
C153 C154 1.528(8) yes
C153 H1531 0.966 no
C153 H1532 0.971 no
C154 H1541 0.959 no
C154 H1543 0.964 no
C154 H1542 0.963 no
C161 C162 1.527(7) yes
C161 H1612 0.967 no
C161 H1611 0.971 no
C162 C163 1.488(7) yes
C162 H1622 0.967 no
C162 H1621 0.974 no
C163 C164 1.514(8) yes
C163 H1632 0.974 no
C163 H1631 0.972 no
C164 H1641 0.963 no
C164 H1643 0.961 no
C164 H1642 0.960 no
C171 C172 1.538(7) yes
C171 H1712 0.951 no
C171 H1711 0.975 no
C172 C173 1.522(8) yes
C172 H1722 0.958 no
C172 H1721 0.971 no
C173 C174 1.502(8) yes
C173 H1732 0.971 no
C173 H1731 0.979 no
C174 H1743 0.975 no
C174 H1741 0.967 no
C174 H1742 0.971 no
C181 C182 1.545(7) yes
C181 H1811 0.974 no
C181 H1812 0.973 no
C182 C183 1.518(8) yes
C182 H1821 0.984 no
C182 H1822 0.967 no
C183 C184 1.525(7) yes
C183 H1831 0.975 no
C183 H1832 0.977 no
C184 H1841 0.953 no
C184 H1843 0.962 no
C184 H1842 0.972 no
S201 O202 1.419(3) yes
S201 O203 1.416(2) yes
S201 O204 1.415(2) yes
S201 O205 1.592(5) yes
O205 C206 1.462(7) yes
C206 H2061 0.950 no
C206 H2062 0.950 no
C206 H2063 0.950 no
S211 O212 1.4472(18) yes
S211 O213 1.4368(17) yes
S211 O214 1.4363(18) yes
S211 O215 1.573(2) yes
O215 C216 1.452(4) yes
C216 H2162 0.950 no
C216 H2163 0.960 no
C216 H2161 0.964 no
C1 C2 1.407(3) yes
C1 C6 1.370(3) yes
C1 O1 1.367(3) yes
C2 C3 1.386(3) yes
C2 O2 1.363(3) yes
C3 C4 1.410(3) yes
C3 H31 0.940 no
C4 C5 1.410(3) yes
C4 C11 1.462(3) yes
C5 C6 1.409(3) yes
C5 C16 1.459(3) yes
C6 H61 0.924 no
C7 C8 1.412(3) yes
C7 C12 1.373(3) yes
C7 O7 1.357(3) yes
C8 C9 1.372(3) yes
C8 O8 1.363(3) yes
C9 C10 1.420(3) yes
C9 H91 0.941 no
C10 C11 1.411(3) yes
C10 C17 1.459(3) yes
C11 C12 1.419(3) yes
C12 H121 0.920 no
C13 C14 1.406(3) yes
C13 C18 1.377(3) yes
C13 O13 1.354(3) yes
C14 C15 1.370(3) yes
C14 O14 1.369(3) yes
C15 C16 1.411(3) yes
C15 H151 0.938 no
C16 C17 1.415(3) yes
C17 C18 1.417(3) yes
C18 H181 0.960 no
C51 C52 1.407(4) yes
C51 C56 1.370(3) yes
C51 O51 1.363(3) yes
C52 C53 1.377(3) yes
C52 O52 1.365(3) yes
C53 C54 1.415(3) yes
C53 H531 0.918 no
C54 C55 1.402(3) yes
C54 C61 1.464(3) yes
C55 C56 1.405(3) yes
C55 C66 1.462(3) yes
C56 H561 0.935 no
C57 C58 1.411(3) yes
C57 C62 1.376(3) yes
C57 O57 1.356(3) yes
C58 C59 1.367(3) yes
C58 O58 1.368(3) yes
C59 C60 1.419(3) yes
C59 H591 0.926 no
C60 C61 1.416(3) yes
C60 C67 1.469(3) yes
C61 C62 1.416(3) yes
C62 H621 0.921 no
C63 C64 1.407(3) yes
C63 C68 1.359(3) yes
C63 O63 1.367(3) yes
C64 C65 1.365(3) yes
C64 O64 1.374(3) yes
C65 C66 1.418(3) yes
C65 H651 0.923 no
C66 C67 1.412(3) yes
C67 C68 1.416(3) yes
C68 H681 0.947 no
O64 H641 0.833(18) no
O63 H631 0.793(18) no
O51 H511 0.799(18) no
O52 H521 0.817(18) no
O58 H581 0.829(18) no
O57 H571 0.813(18) no
O7 H71 0.824(18) no
O8 H81 0.826(18) no
O2 H21 0.797(18) no
O1 H11 0.823(18) no
O13 H131 0.822(18) no
O14 H141 0.839(18) no
N250 C251 1.495(8) yes
N250 C261 1.510(8) yes
N250 C271 1.507(9) yes
N250 C281 1.522(8) yes
C251 C252 1.518(9) yes
C251 H2512 0.968 no
C251 H2511 0.969 no
C252 C253 1.509(9) yes
C252 H2521 0.977 no
C252 H2522 0.971 no
C253 C254 1.519(9) yes
C253 H2531 0.975 no
C253 H2532 0.980 no
C254 H2543 0.967 no
C254 H2542 0.963 no
C254 H2541 0.965 no
C261 C262 1.531(8) yes
C261 H2611 0.971 no
C261 H2612 0.973 no
C262 C263 1.494(9) yes
C262 H2621 0.973 no
C262 H2622 0.971 no
C263 C264 1.506(9) yes
C263 H2632 0.972 no
C263 H2631 0.967 no
C264 H2642 0.964 no
C264 H2641 0.958 no
C264 H2643 0.965 no
C271 C272 1.523(9) yes
C271 H2711 0.966 no
C271 H2712 0.988 no
C272 C273 1.518(9) yes
C272 H2721 0.964 no
C272 H2722 0.964 no
C273 C274 1.525(9) yes
C273 H2731 0.969 no
C273 H2732 0.970 no
C274 H2741 0.967 no
C274 H2742 0.966 no
C274 H2743 0.967 no
C281 C282 1.536(9) yes
C281 H2811 0.977 no
C281 H2812 0.971 no
C282 C283 1.521(10) yes
C282 H2821 0.969 no
C282 H2822 0.971 no
C283 C284 1.526(10) yes
C283 H2831 0.973 no
C283 H2832 0.972 no
C284 H2841 1.216 no
C284 H2843 1.212 no
C284 H2842 1.232 no

loop_
_geom_hbond_atom_site_label_D
_geom_hbond_atom_site_label_H
_geom_hbond_atom_site_label_A
_geom_hbond_site_symmetry_A
_geom_hbond_angle_DHA
_geom_hbond_distance_DH
_geom_hbond_distance_HA
_geom_hbond_distance_DA
_geom_hbond_publ_flag
C154 H1541 C162 2_775 125.0(3) 0.959 2.597 3.244(9) yes
C154 H1541 C163 2_775 158.1(3) 0.959 2.350 3.260(9) yes
C154 H1541 C164 2_775 137.9(3) 0.959 2.417 3.193(9) yes
C162 H1622 C154 2_775 137.2(3) 0.967 2.467 3.244(9) yes
C164 H1643 C154 2_775 133.7(3) 0.961 2.453 3.193(9) yes
C181 H1811 O52 4_564 135.6(2) 0.974 2.475 3.243(9) yes
C3 H31 O213 . 168.78(6) 0.940 2.554 3.481(9) yes
C9 H91 O212 4_564 166.81(6) 0.941 2.557 3.479(9) yes
C53 H531 O202 4_665 167.32(8) 0.918 2.573 3.474(9) yes
C59 H591 O204 1_655 159.01(10) 0.926 2.555 3.436(9) yes
C251 H2511 O13 2_675 152.9(2) 0.969 2.561 3.452(9) yes
C252 H2521 C162 . 126.4(4) 0.977 2.205 2.894(9) yes
C152 H2522 N150 . 132.1(16) 1.096 1.694 2.561(9) yes
C152 H2522 C181 . 175.4(12) 1.096 1.968 3.062(9) yes
C154 H2541 C152 . 130.4(16) 1.137 1.670 2.558(9) yes
C271 H2711 O58 3_755 154.5(3) 0.966 2.477 3.375(9) yes
C271 H2712 O1 3_655 124.9(2) 0.988 2.523 3.193(9) yes
O63 H631 O52 4_564 169(3) 0.793 2.040 2.822(9) yes
O13 H131 O2 4_564 168(4) 0.822 2.029 2.839(9) yes
O7 H71 O64 . 163(4) 0.824 1.947 2.746(9) yes
O8 H81 O214 4_564 163(4) 0.826 1.880 2.680(9) yes
O64 H641 O213 . 159(3) 0.833 1.889 2.684(9) yes
O58 H581 O203 1_655 157(4) 0.829 1.835 2.620(9) yes
O14 H141 O202 . 157(4) 0.839 1.867 2.657(9) yes
O1 H11 O58 1_455 161(4) 0.823 2.051 2.841(9) yes
O57 H571 O14 4_665 156(4) 0.813 1.992 2.756(9) yes
O2 H21 O212 . 152(4) 0.797 1.913 2.643(9) yes
O51 H511 O52 . 130(4) 0.799 1.998 2.588(9) yes
O52 H521 O204 4_665 129(4) 0.817 2.044 2.635(9) yes

loop_
_oxford_twin_element_scale_factors
0.3786(9)
0.6214(9)
